data_4309329
loop_
_publ_author_name
'K. R. Justin Thomas'
'Marappan Velusamy'
'Jiann T. Lin'
'Chin-Hsiung Chien'
'Yu-Tai Tao'
'Yuh S. Wen'
'Ya-Hui Hu'
'Pi-Tai Chou'

_publ_section_title
;
Efficient Red-Emitting Cyclometalated Iridium(III) Complexes Containing
Lepidine-Based Ligands
;
_journal_name_full 'Inorganic Chemistry'
_journal_page_first 5677
_journal_page_last 5685
_journal_paper_doi 10.1021/ic050385s
_journal_volume 44
_journal_year 2005
_chemical_formula_moiety 'C45 H35 Ir N2 O2'
_chemical_formula_sum 'C45 H35 Ir N2 O2'
_chemical_formula_weight 827.95
_chemical_name_systematic
;
 ?
;
_space_group_IT_number 14
_symmetry_cell_setting monoclinic
_symmetry_space_group_name_Hall '-P 2yn'
_symmetry_space_group_name_H-M 'P 1 21/n 1'
_atom_sites_solution_hydrogens geom
_atom_sites_solution_primary direct
_atom_sites_solution_secondary difmap
_audit_creation_method SHELXL-97
_cell_angle_alpha 90.00
_cell_angle_beta 93.2950(10)
_cell_angle_gamma 90.00
_cell_formula_units_Z 4
_cell_length_a 8.3799(2)
_cell_length_b 15.7137(4)
_cell_length_c 26.0632(7)
_cell_measurement_temperature 293(2)
_cell_volume 3426.31(15)
_computing_cell_refinement 'Bruker X8APEX'
_computing_data_collection 'Bruker X8APEX'
_computing_data_reduction 'Bruker X8APEX'
_computing_molecular_graphics 'Ortep-3 for Windows (Farrugia, 1997)'
_computing_publication_material 'WinGX publication routines (Farrugia, 1999)'
_computing_structure_refinement 'SHELXL-97 (Sheldrick, 1997)'
_computing_structure_solution 'SHELXS-97 (Sheldrick, 1990)'
_diffrn_ambient_temperature 293(2)
_diffrn_measured_fraction_theta_full 0.991
_diffrn_measured_fraction_theta_max 0.991
_diffrn_measurement_device_type 'CCD area detector'
_diffrn_measurement_method 'phi and omega scans'
_diffrn_radiation_monochromator graphite
_diffrn_radiation_source 'fine-focus sealed tube'
_diffrn_radiation_type MoK\a
_diffrn_radiation_wavelength 0.71073
_diffrn_reflns_av_R_equivalents 0.054
_diffrn_reflns_av_sigmaI/netI 0.0301
_diffrn_reflns_limit_h_max 9
_diffrn_reflns_limit_h_min -9
_diffrn_reflns_limit_k_max 18
_diffrn_reflns_limit_k_min 0
_diffrn_reflns_limit_l_max 30
_diffrn_reflns_limit_l_min 0
_diffrn_reflns_number 5978
_diffrn_reflns_theta_full 25.03
_diffrn_reflns_theta_max 25.03
_diffrn_reflns_theta_min 1.51
_exptl_absorpt_coefficient_mu 3.939
_exptl_absorpt_correction_T_max 0.5714
_exptl_absorpt_correction_T_min 0.4778
_exptl_absorpt_correction_type none
_exptl_crystal_colour dark_red
_exptl_crystal_density_diffrn 1.605
_exptl_crystal_density_method 'not measured'
_exptl_crystal_description Prism
_exptl_crystal_F_000 1648
_exptl_crystal_size_max 0.22
_exptl_crystal_size_mid 0.18
_exptl_crystal_size_min 0.16
_refine_diff_density_max 2.997
_refine_diff_density_min -2.396
_refine_diff_density_rms 0.544
_refine_ls_extinction_coef 0.0126(7)
_refine_ls_extinction_expression Fc^*^=kFc[1+0.001xFc^2^\l^3^/sin(2\q)]^-1/4^
_refine_ls_extinction_method SHELXL
_refine_ls_goodness_of_fit_ref 1.306
_refine_ls_hydrogen_treatment mixed
_refine_ls_matrix_type full
_refine_ls_number_parameters 452
_refine_ls_number_reflns 5978
_refine_ls_number_restraints 0
_refine_ls_restrained_S_all 1.306
_refine_ls_R_factor_all 0.0757
_refine_ls_R_factor_gt 0.0542
_refine_ls_shift/su_max 0.001
_refine_ls_shift/su_mean 0.000
_refine_ls_structure_factor_coef Fsqd
_refine_ls_weighting_details 'calc w=1/[\s^2^(Fo^2^)+(0.1014P)^2^+0.9808P] where P=(Fo^2^+2Fc^2^)/3'
_refine_ls_weighting_scheme calc
_refine_ls_wR_factor_gt 0.1441
_refine_ls_wR_factor_ref 0.1729
_reflns_number_gt 4715
_reflns_number_total 5978
_reflns_threshold_expression >2sigma(I)
_cod_data_source_file ic050385ssi20050315_014658.cif
_cod_data_source_block i6172
_cod_original_sg_symbol_H-M 'P 21/n'
_cod_database_code 4309329

loop_
_symmetry_equiv_pos_as_xyz
'x, y, z'
'-x+1/2, y+1/2, -z+1/2'
'-x, -y, -z'
'x-1/2, -y-1/2, z-1/2'

loop_
_atom_site_label
_atom_site_type_symbol
_atom_site_fract_x
_atom_site_fract_y
_atom_site_fract_z
_atom_site_U_iso_or_equiv
_atom_site_adp_type
_atom_site_occupancy
_atom_site_symmetry_multiplicity
_atom_site_calc_flag
_atom_site_refinement_flags
_atom_site_disorder_assembly
_atom_site_disorder_group
Ir Ir 0.01044(4) 0.76599(2) 0.089528(13) 0.0436(2) Uani 1 1 d . . .
O1 O -0.1880(7) 0.6921(4) 0.0577(2) 0.0524(14) Uani 1 1 d . . .
O2 O -0.0953(7) 0.8700(4) 0.0465(2) 0.0546(15) Uani 1 1 d . . .
N1 N -0.0950(7) 0.8260(4) 0.1487(2) 0.0415(15) Uani 1 1 d . . .
N2 N 0.1233(7) 0.7035(4) 0.0323(2) 0.0419(15) Uani 1 1 d . . .
C1 C -0.3033(11) 0.7181(6) 0.0296(4) 0.055(2) Uani 1 1 d . . .
C2 C -0.3224(12) 0.7993(7) 0.0091(4) 0.065(3) Uani 1 1 d . . .
H2 H -0.4118 0.8078 -0.0131 0.078 Uiso 1 1 calc R . .
C3 C -0.2225(11) 0.8697(6) 0.0181(3) 0.054(2) Uani 1 1 d . . .
C4 C -0.4368(11) 0.6545(8) 0.0198(4) 0.085(3) Uani 1 1 d . . .
H4A H -0.4071 0.6012 0.0356 0.127 Uiso 1 1 calc R . .
H4B H -0.4557 0.6464 -0.0166 0.127 Uiso 1 1 calc R . .
H4C H -0.5323 0.6754 0.0341 0.127 Uiso 1 1 calc R . .
C5 C -0.2629(13) 0.9519(7) -0.0075(4) 0.086(3) Uani 1 1 d . . .
H5A H -0.1824 0.9933 0.0021 0.130 Uiso 1 1 calc R . .
H5B H -0.3647 0.9714 0.0029 0.130 Uiso 1 1 calc R . .
H5C H -0.2677 0.9443 -0.0441 0.130 Uiso 1 1 calc R . .
C11 C -0.0234(9) 0.9001(5) 0.1624(3) 0.0466(19) Uani 1 1 d . . .
C12 C -0.0846(10) 0.9505(6) 0.2012(3) 0.057(2) Uani 1 1 d . . .
H12 H -0.0310 1.0005 0.2105 0.068 Uiso 1 1 calc R . .
C13 C -0.2190(11) 0.9298(7) 0.2260(4) 0.066(3) Uani 1 1 d . . .
C14 C -0.2935(10) 0.8498(7) 0.2124(3) 0.060(2) Uani 1 1 d . . .
C15 C -0.4328(12) 0.8214(9) 0.2369(4) 0.079(3) Uani 1 1 d . . .
H15 H -0.4776 0.8546 0.2619 0.095 Uiso 1 1 calc R . .
C16 C -0.5010(17) 0.7418(10) 0.2223(5) 0.100(5) Uani 1 1 d . . .
H16 H -0.5939 0.7230 0.2366 0.120 Uiso 1 1 calc R . .
C17 C -0.4281(12) 0.6927(8) 0.1867(4) 0.076(3) Uani 1 1 d . . .
H17 H -0.4706 0.6393 0.1787 0.092 Uiso 1 1 calc R . .
C18 C -0.2962(12) 0.7187(7) 0.1625(4) 0.060(3) Uani 1 1 d . . .
H18 H -0.2519 0.6837 0.1382 0.072 Uiso 1 1 calc R . .
C19 C -0.2282(10) 0.7979(7) 0.1742(3) 0.056(2) Uani 1 1 d . . .
C31 C 0.1849(9) 0.8447(5) 0.1127(3) 0.047(2) Uani 1 1 d . . .
C32 C 0.1314(9) 0.9144(5) 0.1395(3) 0.045(2) Uani 1 1 d . . .
C33 C 0.2284(10) 0.9899(6) 0.1450(4) 0.053(2) Uani 1 1 d . . .
C34 C 0.1749(11) 1.0720(6) 0.1570(4) 0.060(2) Uani 1 1 d . . .
H34 H 0.0683 1.0796 0.1641 0.072 Uiso 1 1 calc R . .
C35 C 0.2746(14) 1.1408(7) 0.1585(4) 0.078(3) Uani 1 1 d . . .
H35 H 0.2328 1.1940 0.1658 0.094 Uiso 1 1 calc R . .
C36 C 0.4330(14) 1.1345(7) 0.1499(5) 0.082(3) Uani 1 1 d . . .
H36 H 0.4998 1.1817 0.1523 0.099 Uiso 1 1 calc R . .
C37 C 0.4906(11) 1.0553(7) 0.1374(4) 0.068(3) Uani 1 1 d . . .
H37 H 0.5988 1.0496 0.1320 0.081 Uiso 1 1 calc R . .
C38 C 0.3920(10) 0.9825(6) 0.1326(3) 0.053(2) Uani 1 1 d . . .
C39 C 0.4457(10) 0.9058(6) 0.1118(3) 0.056(2) Uani 1 1 d . . .
H39 H 0.5535 0.8996 0.1059 0.067 Uiso 1 1 calc R . .
C40 C 0.3455(9) 0.8417(6) 0.1003(3) 0.051(2) Uani 1 1 d . . .
H40 H 0.3830 0.7940 0.0838 0.061 Uiso 1 1 calc R . .
C41 C 0.1550(9) 0.6227(5) 0.0447(3) 0.0444(19) Uani 1 1 d . . .
C42 C 0.1728(9) 0.5607(6) 0.0036(4) 0.059(2) Uani 1 1 d . . .
H42 H 0.1860 0.5036 0.0121 0.071 Uiso 1 1 calc R . .
C43 C 0.1706(9) 0.5845(5) -0.0466(3) 0.048(2) Uani 1 1 d . . .
C44 C 0.1594(10) 0.6737(6) -0.0577(3) 0.053(2) Uani 1 1 d . . .
C45 C 0.1721(12) 0.7059(8) -0.1085(4) 0.069(3) Uani 1 1 d . . .
H45 H 0.1846 0.6683 -0.1355 0.083 Uiso 1 1 calc R . .
C46 C 0.1661(13) 0.7888(8) -0.1174(4) 0.071(3) Uani 1 1 d . . .
H46 H 0.1737 0.8089 -0.1508 0.085 Uiso 1 1 calc R . .
C47 C 0.1480(11) 0.8476(7) -0.0764(4) 0.067(3) Uani 1 1 d . . .
H47 H 0.1451 0.9058 -0.0829 0.081 Uiso 1 1 calc R . .
C48 C 0.1351(10) 0.8184(6) -0.0279(4) 0.056(2) Uani 1 1 d . . .
H48 H 0.1251 0.8568 -0.0011 0.067 Uiso 1 1 calc R . .
C49 C 0.1367(10) 0.7319(5) -0.0178(4) 0.048(2) Uani 1 1 d . . .
C51 C 0.0990(9) 0.6662(5) 0.1285(3) 0.050(2) Uani 1 1 d . . .
C52 C 0.1651(9) 0.6031(5) 0.0998(3) 0.049(2) Uani 1 1 d . . .
C53 C 0.2351(11) 0.5282(6) 0.1243(4) 0.061(2) Uani 1 1 d . . .
C54 C 0.3269(13) 0.4670(6) 0.1003(4) 0.077(3) Uani 1 1 d . . .
H54 H 0.3473 0.4739 0.0658 0.093 Uiso 1 1 calc R . .
C55 C 0.3884(17) 0.3959(8) 0.1267(5) 0.099(4) Uani 1 1 d . . .
H55 H 0.4515 0.3573 0.1100 0.119 Uiso 1 1 calc R . .
C56 C 0.3560(15) 0.3825(8) 0.1778(5) 0.093(4) Uani 1 1 d . . .
H56 H 0.3869 0.3320 0.1942 0.111 Uiso 1 1 calc R . .
C57 C 0.2787(11) 0.4439(6) 0.2037(4) 0.067(3) Uani 1 1 d . . .
H57 H 0.2664 0.4378 0.2387 0.081 Uiso 1 1 calc R . .
C58 C 0.2162(10) 0.5178(6) 0.1775(4) 0.054(2) Uani 1 1 d . . .
C59 C 0.1503(10) 0.5858(6) 0.2058(3) 0.056(2) Uani 1 1 d . . .
H59 H 0.1455 0.5810 0.2412 0.067 Uiso 1 1 calc R . .
C60 C 0.0964(10) 0.6552(6) 0.1825(3) 0.054(2) Uani 1 1 d . . .
H60 H 0.0550 0.6985 0.2022 0.065 Uiso 1 1 calc R . .
C131 C -0.2806(14) 0.9860(8) 0.2668(5) 0.098(4) Uani 1 1 d . . .
H13A H -0.3749 0.9611 0.2797 0.148 Uiso 1 1 calc R . .
H13B H -0.3061 1.0410 0.2525 0.148 Uiso 1 1 calc R . .
H13C H -0.2003 0.9920 0.2944 0.148 Uiso 1 1 calc R . .
C431 C 0.1829(12) 0.5201(6) -0.0877(4) 0.072(3) Uani 1 1 d . . .
H43A H 0.1795 0.5479 -0.1205 0.108 Uiso 1 1 calc R . .
H43B H 0.0954 0.4809 -0.0866 0.108 Uiso 1 1 calc R . .
H43C H 0.2820 0.4898 -0.0825 0.108 Uiso 1 1 calc R . .

loop_
_atom_site_aniso_label
_atom_site_aniso_U_11
_atom_site_aniso_U_22
_atom_site_aniso_U_33
_atom_site_aniso_U_23
_atom_site_aniso_U_13
_atom_site_aniso_U_12
Ir 0.0337(3) 0.0440(3) 0.0534(3) 0.00603(13) 0.00500(17) 0.00011(12)
O1 0.037(3) 0.043(3) 0.077(4) -0.001(3) -0.006(3) -0.001(3)
O2 0.059(4) 0.047(4) 0.058(4) 0.014(3) 0.005(3) 0.003(3)
N1 0.031(3) 0.038(4) 0.056(4) 0.012(3) 0.003(3) 0.003(3)
N2 0.037(4) 0.040(4) 0.050(4) 0.005(3) 0.006(3) -0.004(3)
C1 0.048(6) 0.048(6) 0.071(6) -0.015(4) 0.017(5) -0.008(4)
C2 0.055(6) 0.071(7) 0.067(6) 0.004(5) -0.007(5) 0.011(5)
C3 0.053(5) 0.056(6) 0.053(5) 0.002(4) 0.004(4) 0.011(4)
C4 0.045(6) 0.102(9) 0.106(8) -0.022(7) -0.008(5) -0.007(6)
C5 0.100(8) 0.078(8) 0.080(7) 0.019(6) -0.009(6) 0.022(7)
C11 0.036(4) 0.045(5) 0.058(5) 0.013(4) -0.002(4) 0.001(4)
C12 0.058(5) 0.056(6) 0.058(5) -0.004(4) 0.005(4) 0.005(4)
C13 0.049(5) 0.091(8) 0.059(6) 0.001(5) 0.009(4) 0.016(5)
C14 0.038(5) 0.085(7) 0.057(5) 0.003(5) 0.005(4) 0.002(5)
C15 0.053(6) 0.126(11) 0.062(6) -0.001(6) 0.021(5) 0.005(7)
C16 0.060(8) 0.182(16) 0.061(8) 0.002(8) 0.030(6) -0.009(8)
C17 0.053(6) 0.085(8) 0.092(8) 0.015(6) 0.007(6) -0.016(6)
C18 0.044(5) 0.062(6) 0.073(7) 0.021(5) 0.004(5) -0.005(4)
C19 0.030(4) 0.082(7) 0.056(5) 0.014(5) 0.000(4) 0.005(5)
C31 0.045(5) 0.045(5) 0.050(5) 0.013(4) 0.001(4) 0.004(4)
C32 0.036(4) 0.050(5) 0.051(5) 0.003(4) 0.005(4) 0.007(4)
C33 0.045(5) 0.054(6) 0.058(5) 0.007(4) -0.008(4) -0.005(4)
C34 0.058(6) 0.044(6) 0.079(6) 0.004(5) 0.010(5) 0.002(4)
C35 0.090(8) 0.053(6) 0.093(8) -0.009(6) 0.012(6) -0.011(6)
C36 0.075(8) 0.061(7) 0.112(9) -0.003(6) 0.015(6) -0.020(6)
C37 0.044(5) 0.077(7) 0.082(7) 0.008(5) 0.007(5) -0.014(5)
C38 0.041(5) 0.059(6) 0.058(5) 0.006(4) 0.002(4) -0.001(4)
C39 0.031(4) 0.071(6) 0.067(6) 0.014(5) 0.007(4) -0.005(4)
C40 0.038(5) 0.059(6) 0.056(5) 0.006(4) 0.008(4) 0.000(4)
C41 0.033(4) 0.031(4) 0.069(5) -0.003(4) 0.009(4) -0.003(3)
C42 0.033(5) 0.059(6) 0.085(7) 0.004(5) 0.002(4) -0.010(4)
C43 0.036(4) 0.046(5) 0.061(5) 0.001(4) -0.001(4) -0.009(4)
C44 0.037(5) 0.070(6) 0.054(5) 0.001(4) 0.006(4) -0.001(4)
C45 0.062(6) 0.074(7) 0.072(7) 0.002(6) 0.005(5) 0.001(5)
C46 0.076(7) 0.089(8) 0.050(6) 0.011(5) 0.014(5) 0.012(6)
C47 0.074(7) 0.059(6) 0.069(6) 0.013(5) 0.009(5) -0.004(5)
C48 0.056(6) 0.051(6) 0.062(6) 0.012(4) 0.015(4) 0.000(4)
C49 0.030(4) 0.052(5) 0.062(6) -0.010(4) 0.007(4) -0.003(3)
C51 0.037(4) 0.042(5) 0.070(6) 0.011(4) 0.005(4) -0.004(4)
C52 0.038(4) 0.044(5) 0.064(5) 0.000(4) 0.008(4) -0.001(4)
C53 0.053(5) 0.051(6) 0.077(7) 0.013(5) -0.001(5) 0.004(4)
C54 0.112(9) 0.039(5) 0.081(7) 0.000(5) 0.007(6) 0.017(6)
C55 0.137(12) 0.063(8) 0.096(9) 0.005(6) 0.005(8) 0.036(7)
C56 0.116(10) 0.057(7) 0.103(9) 0.024(7) -0.012(8) 0.002(7)
C57 0.068(6) 0.048(6) 0.084(7) 0.009(5) -0.009(5) -0.002(5)
C58 0.044(5) 0.054(6) 0.063(6) 0.014(4) 0.001(4) -0.006(4)
C59 0.060(6) 0.052(6) 0.056(5) 0.006(4) 0.002(4) -0.002(4)
C60 0.046(5) 0.061(6) 0.056(5) 0.011(4) 0.004(4) -0.002(4)
C131 0.102(9) 0.098(10) 0.099(8) -0.037(7) 0.041(7) -0.004(7)
C431 0.080(7) 0.055(6) 0.080(7) 0.000(5) -0.002(5) -0.018(5)

loop_
_atom_type_symbol
_atom_type_description
_atom_type_scat_dispersion_real
_atom_type_scat_dispersion_imag
_atom_type_scat_source
Ir Ir -1.4442 7.9887 'International Tables Vol C Tables 4.2.6.8 and 6.1.1.4'
O O 0.0106 0.0060 'International Tables Vol C Tables 4.2.6.8 and 6.1.1.4'
N N 0.0061 0.0033 'International Tables Vol C Tables 4.2.6.8 and 6.1.1.4'
C C 0.0033 0.0016 'International Tables Vol C Tables 4.2.6.8 and 6.1.1.4'
H H 0.0000 0.0000 'International Tables Vol C Tables 4.2.6.8 and 6.1.1.4'

loop_
_geom_angle_atom_site_label_1
_geom_angle_atom_site_label_2
_geom_angle_atom_site_label_3
_geom_angle
_geom_angle_site_symmetry_1
_geom_angle_site_symmetry_3
_geom_angle_publ_flag
C31 Ir C51 95.1(3) . . ?
C31 Ir N1 80.0(3) . . ?
C51 Ir N1 98.2(3) . . ?
C31 Ir N2 99.0(3) . . ?
C51 Ir N2 79.7(3) . . ?
N1 Ir N2 177.6(2) . . ?
C31 Ir O2 87.7(3) . . ?
C51 Ir O2 177.2(3) . . ?
N1 Ir O2 81.9(2) . . ?
N2 Ir O2 100.2(2) . . ?
C31 Ir O1 173.1(3) . . ?
C51 Ir O1 91.6(3) . . ?
N1 Ir O1 100.4(2) . . ?
N2 Ir O1 80.8(2) . . ?
O2 Ir O1 85.6(2) . . ?
C1 O1 Ir 127.2(5) . . ?
C3 O2 Ir 127.8(6) . . ?
C11 N1 C19 119.9(8) . . ?
C11 N1 Ir 113.1(5) . . ?
C19 N1 Ir 127.0(6) . . ?
C41 N2 C49 120.5(7) . . ?
C41 N2 Ir 111.8(5) . . ?
C49 N2 Ir 126.3(5) . . ?
O1 C1 C2 126.5(8) . . ?
O1 C1 C4 115.1(9) . . ?
C2 C1 C4 118.3(9) . . ?
C1 C2 C3 127.4(9) . . ?
C1 C2 H2 116.3 . . ?
C3 C2 H2 116.3 . . ?
O2 C3 C2 125.3(8) . . ?
O2 C3 C5 115.0(9) . . ?
C2 C3 C5 119.7(9) . . ?
C1 C4 H4A 109.5 . . ?
C1 C4 H4B 109.5 . . ?
H4A C4 H4B 109.5 . . ?
C1 C4 H4C 109.5 . . ?
H4A C4 H4C 109.5 . . ?
H4B C4 H4C 109.5 . . ?
C3 C5 H5A 109.5 . . ?
C3 C5 H5B 109.5 . . ?
H5A C5 H5B 109.5 . . ?
C3 C5 H5C 109.5 . . ?
H5A C5 H5C 109.5 . . ?
H5B C5 H5C 109.5 . . ?
N1 C11 C12 120.2(7) . . ?
N1 C11 C32 114.4(7) . . ?
C12 C11 C32 124.8(8) . . ?
C13 C12 C11 123.4(9) . . ?
C13 C12 H12 118.3 . . ?
C11 C12 H12 118.3 . . ?
C12 C13 C14 116.6(9) . . ?
C12 C13 C131 121.5(10) . . ?
C14 C13 C131 121.9(9) . . ?
C19 C14 C15 119.4(10) . . ?
C19 C14 C13 119.6(8) . . ?
C15 C14 C13 121.0(9) . . ?
C16 C15 C14 118.7(10) . . ?
C16 C15 H15 120.6 . . ?
C14 C15 H15 120.6 . . ?
C17 C16 C15 119.2(11) . . ?
C17 C16 H16 120.4 . . ?
C15 C16 H16 120.4 . . ?
C18 C17 C16 123.1(12) . . ?
C18 C17 H17 118.5 . . ?
C16 C17 H17 118.5 . . ?
C17 C18 C19 119.7(11) . . ?
C17 C18 H18 120.1 . . ?
C19 C18 H18 120.1 . . ?
C18 C19 N1 120.1(9) . . ?
C18 C19 C14 119.8(9) . . ?
N1 C19 C14 120.1(9) . . ?
C32 C31 C40 118.9(8) . . ?
C32 C31 Ir 113.1(6) . . ?
C40 C31 Ir 127.6(7) . . ?
C31 C32 C33 120.2(7) . . ?
C31 C32 C11 113.6(7) . . ?
C33 C32 C11 126.1(8) . . ?
C34 C33 C38 116.5(8) . . ?
C34 C33 C32 126.3(8) . . ?
C38 C33 C32 117.0(8) . . ?
C35 C34 C33 122.0(9) . . ?
C35 C34 H34 119.0 . . ?
C33 C34 H34 119.0 . . ?
C36 C35 C34 122.5(10) . . ?
C36 C35 H35 118.7 . . ?
C34 C35 H35 118.7 . . ?
C35 C36 C37 117.5(10) . . ?
C35 C36 H36 121.3 . . ?
C37 C36 H36 121.3 . . ?
C36 C37 C38 122.7(9) . . ?
C36 C37 H37 118.7 . . ?
C38 C37 H37 118.7 . . ?
C39 C38 C37 122.0(8) . . ?
C39 C38 C33 119.2(8) . . ?
C37 C38 C33 118.5(9) . . ?
C40 C39 C38 121.5(8) . . ?
C40 C39 H39 119.3 . . ?
C38 C39 H39 119.3 . . ?
C39 C40 C31 121.6(9) . . ?
C39 C40 H40 119.2 . . ?
C31 C40 H40 119.2 . . ?
N2 C41 C42 119.0(8) . . ?
N2 C41 C52 115.9(7) . . ?
C42 C41 C52 125.1(7) . . ?
C43 C42 C41 121.7(9) . . ?
C43 C42 H42 119.1 . . ?
C41 C42 H42 119.1 . . ?
C42 C43 C44 117.4(8) . . ?
C42 C43 C431 120.7(8) . . ?
C44 C43 C431 121.9(8) . . ?
C49 C44 C45 118.4(9) . . ?
C49 C44 C43 119.8(8) . . ?
C45 C44 C43 121.8(9) . . ?
C46 C45 C44 120.6(10) . . ?
C46 C45 H45 119.7 . . ?
C44 C45 H45 119.7 . . ?
C45 C46 C47 120.6(9) . . ?
C45 C46 H46 119.7 . . ?
C47 C46 H46 119.7 . . ?
C48 C47 C46 119.8(9) . . ?
C48 C47 H47 120.1 . . ?
C46 C47 H47 120.1 . . ?
C47 C48 C49 120.6(9) . . ?
C47 C48 H48 119.7 . . ?
C49 C48 H48 119.7 . . ?
C48 C49 N2 119.5(8) . . ?
C48 C49 C44 119.9(8) . . ?
N2 C49 C44 120.5(8) . . ?
C52 C51 C60 118.6(8) . . ?
C52 C51 Ir 116.2(6) . . ?
C60 C51 Ir 125.2(7) . . ?
C51 C52 C53 120.8(8) . . ?
C51 C52 C41 112.2(7) . . ?
C53 C52 C41 127.0(8) . . ?
C54 C53 C58 117.0(9) . . ?
C54 C53 C52 125.4(9) . . ?
C58 C53 C52 117.4(9) . . ?
C55 C54 C53 121.7(11) . . ?
C55 C54 H54 119.1 . . ?
C53 C54 H54 119.1 . . ?
C56 C55 C54 120.5(12) . . ?
C56 C55 H55 119.8 . . ?
C54 C55 H55 119.8 . . ?
C57 C56 C55 119.3(11) . . ?
C57 C56 H56 120.3 . . ?
C55 C56 H56 120.3 . . ?
C56 C57 C58 120.8(10) . . ?
C56 C57 H57 119.6 . . ?
C58 C57 H57 119.6 . . ?
C53 C58 C59 119.2(8) . . ?
C53 C58 C57 120.1(9) . . ?
C59 C58 C57 120.3(9) . . ?
C60 C59 C58 121.1(9) . . ?
C60 C59 H59 119.4 . . ?
C58 C59 H59 119.4 . . ?
C59 C60 C51 122.3(9) . . ?
C59 C60 H60 118.9 . . ?
C51 C60 H60 118.9 . . ?
C13 C131 H13A 109.5 . . ?
C13 C131 H13B 109.5 . . ?
H13A C131 H13B 109.5 . . ?
C13 C131 H13C 109.5 . . ?
H13A C131 H13C 109.5 . . ?
H13B C131 H13C 109.5 . . ?
C43 C431 H43A 109.5 . . ?
C43 C431 H43B 109.5 . . ?
H43A C431 H43B 109.5 . . ?
C43 C431 H43C 109.5 . . ?
H43A C431 H43C 109.5 . . ?
H43B C431 H43C 109.5 . . ?

loop_
_geom_bond_atom_site_label_1
_geom_bond_atom_site_label_2
_geom_bond_distance
_geom_bond_site_symmetry_2
_geom_bond_publ_flag
Ir C31 1.982(8) . ?
Ir C51 1.989(8) . ?
Ir N1 2.049(7) . ?
Ir N2 2.061(6) . ?
Ir O2 2.145(6) . ?
Ir O1 2.155(5) . ?
O1 C1 1.247(11) . ?
O2 C3 1.263(10) . ?
N1 C11 1.349(10) . ?
N1 C19 1.403(11) . ?
N2 C41 1.333(10) . ?
N2 C49 1.390(11) . ?
C1 C2 1.389(14) . ?
C1 C4 1.511(13) . ?
C2 C3 1.400(14) . ?
C2 H2 0.9300 . ?
C3 C5 1.484(13) . ?
C4 H4A 0.9600 . ?
C4 H4B 0.9600 . ?
C4 H4C 0.9600 . ?
C5 H5A 0.9600 . ?
C5 H5B 0.9600 . ?
C5 H5C 0.9600 . ?
C11 C12 1.404(12) . ?
C11 C32 1.476(11) . ?
C12 C13 1.370(12) . ?
C12 H12 0.9300 . ?
C13 C14 1.440(14) . ?
C13 C131 1.496(13) . ?
C14 C19 1.421(13) . ?
C14 C15 1.432(13) . ?
C15 C16 1.419(18) . ?
C15 H15 0.9300 . ?
C16 C17 1.378(17) . ?
C16 H16 0.9300 . ?
C17 C18 1.366(14) . ?
C17 H17 0.9300 . ?
C18 C19 1.396(17) . ?
C18 H18 0.9300 . ?
C31 C32 1.388(12) . ?
C31 C40 1.402(11) . ?
C32 C33 1.441(12) . ?
C33 C34 1.407(13) . ?
C33 C38 1.431(12) . ?
C34 C35 1.366(13) . ?
C34 H34 0.9300 . ?
C35 C36 1.363(15) . ?
C35 H35 0.9300 . ?
C36 C37 1.380(14) . ?
C36 H36 0.9300 . ?
C37 C38 1.412(12) . ?
C37 H37 0.9300 . ?
C38 C39 1.407(13) . ?
C39 C40 1.334(12) . ?
C39 H39 0.9300 . ?
C40 H40 0.9300 . ?
C41 C42 1.460(12) . ?
C41 C52 1.469(12) . ?
C42 C43 1.360(12) . ?
C42 H42 0.9300 . ?
C43 C44 1.433(12) . ?
C43 C431 1.481(13) . ?
C44 C49 1.405(12) . ?
C44 C45 1.426(13) . ?
C45 C46 1.324(16) . ?
C45 H45 0.9300 . ?
C46 C47 1.429(14) . ?
C46 H46 0.9300 . ?
C47 C48 1.355(12) . ?
C47 H47 0.9300 . ?
C48 C49 1.384(12) . ?
C48 H48 0.9300 . ?
C51 C52 1.378(12) . ?
C51 C60 1.421(12) . ?
C52 C53 1.447(12) . ?
C53 C54 1.401(13) . ?
C53 C58 1.414(14) . ?
C54 C55 1.394(15) . ?
C54 H54 0.9300 . ?
C55 C56 1.392(17) . ?
C55 H55 0.9300 . ?
C56 C57 1.362(16) . ?
C56 H56 0.9300 . ?
C57 C58 1.430(13) . ?
C57 H57 0.9300 . ?
C58 C59 1.427(13) . ?
C59 C60 1.314(12) . ?
C59 H59 0.9300 . ?
C60 H60 0.9300 . ?
C131 H13A 0.9600 . ?
C131 H13B 0.9600 . ?
C131 H13C 0.9600 . ?
C431 H43A 0.9600 . ?
C431 H43B 0.9600 . ?
C431 H43C 0.9600 . ?
